data_7718025
loop_
_publ_author_name
'Liu, Yu-Si'
'Xu, Zhe-Kun'
'Zhang, Jia-Mei'
'Chen, Xiao-Gang'
'Qin, Yan'
'Wang, Zhong-Xia'

_publ_section_title
;
 Three-dimensional perchlorate-based alkali metal hybrid perovskite
 molecular ferroelastic crystals.
;
_journal_issue 11
_journal_name_full 'Dalton transactions (Cambridge, England : 2003)'
_journal_page_first 4706
_journal_page_last 4714
_journal_paper_doi 10.1039/d4dt03416c
_journal_volume 54
_journal_year 2025
_chemical_formula_moiety 'Cl3 Cs O12, C7 H15 F N2'
_chemical_formula_sum 'C7 H15 Cl3 Cs F N2 O12'
_chemical_formula_weight 577.47
_space_group_crystal_system monoclinic
_space_group_IT_number 14
_space_group_name_Hall '-P 2ybc'
_space_group_name_H-M_alt 'P 1 21/c 1'
_atom_sites_solution_hydrogens geom
_atom_sites_solution_primary iterative
_audit_creation_date 2024-11-12
_audit_creation_method
;
Olex2 1.5
(compiled 2024.02.16 svn.r378c4104 for OlexSys, GUI svn.r6928)
;
_audit_update_record
;
2024-11-12 deposited with the CCDC.	2025-02-12 downloaded from the CCDC.
;
_cell_angle_alpha 90
_cell_angle_beta 97.6196(15)
_cell_angle_gamma 90
_cell_formula_units_Z 4
_cell_length_a 15.3570(2)
_cell_length_b 10.64331(15)
_cell_length_c 10.84725(18)
_cell_measurement_reflns_used 7526
_cell_measurement_temperature 300.00(10)
_cell_measurement_theta_max 72.2670
_cell_measurement_theta_min 5.0510
_cell_volume 1757.32(5)
_computing_cell_refinement 'CrysAlisPro 1.171.43.128a (Rigaku OD, 2024)'
_computing_data_collection 'CrysAlisPro 1.171.43.128a (Rigaku OD, 2024)'
_computing_data_reduction 'CrysAlisPro 1.171.43.128a (Rigaku OD, 2024)'
_computing_molecular_graphics 'Olex2 1.5 (Dolomanov et al., 2009)'
_computing_publication_material 'Olex2 1.5 (Dolomanov et al., 2009)'
_computing_structure_refinement 'XL  (Sheldrick, 2008)'
_computing_structure_solution 'olex2.solve 1.5 (Bourhis et al., 2015)'
_diffrn_ambient_environment air
_diffrn_ambient_temperature 300.00(10)
_diffrn_detector 'Hybrid Pixel Array Detector'
_diffrn_detector_area_resol_mean 10.0000
_diffrn_detector_type 'HyPix-Arc 150'
_diffrn_measured_fraction_theta_full 0.992
_diffrn_measured_fraction_theta_max 0.947
_diffrn_measurement_details
;
List of Runs (angles in degrees, time in seconds):

  # Type    Start    End  Width  t~exp~   \w     \q     \k     \f   Frames
#--------------------------------------------------------------------------
  1  \w     21.00  48.00   0.50    0.05    --    8.00  67.00 149.92   54
  2  \w     94.00 119.00   0.50    0.05    --   70.62  43.00-164.92   50
  3  \w     97.00 122.00   0.50    0.05    --   77.76  34.00-120.32   50
  4  \w     86.00 114.00   0.50    0.05    --   70.62  58.00 -20.05   56
  5  \w     24.00  49.00   0.50    0.05    --   63.87 -94.00  60.00   50
  6  \w     25.00  52.00   0.50    0.05    --   63.87 -94.00 120.00   54
  7  \w     40.00  65.00   0.50    0.05    --   63.87 -94.00 150.00   50
  8  \w     45.00  83.00   0.50    0.05    --   77.37 -94.00 120.00   76
  9  \w     26.00  51.00   0.50    0.05    --   63.87 -94.00 -60.00   50
 10  \w     33.00  80.00   0.50    0.05    --   72.68 -94.00 -30.00   94
 11  \w     38.00  79.00   0.50    0.05    --   77.37 -94.00 -90.00   82
 12  \w     49.00  82.00   0.50    0.05    --   77.37 -94.00 -60.00   66
 13  \w     31.00  59.00   0.50    0.05    --   63.87 -94.00-120.00   56
 14  \w     50.00  75.00   0.50    0.05    --   77.37 -94.00-120.00   50
 15  \w     27.00  68.00   0.50    0.05    --   63.87 -94.00-150.00   82
 16  \w   -113.00 -74.00   0.50    0.05    --  -76.19 -11.00  93.60   78
 17  \w   -115.00 -90.00   0.50    0.05    --  -76.19 -68.00  27.31   50
 18  \w   -116.00 -86.00   0.50    0.05    --  -71.12 -59.00-110.97   60
 19  \w   -115.00 -88.00   0.50    0.05    --  -71.12 -42.00-154.65   54
 20  \w   -113.00 -87.00   0.50    0.05    --  -72.00 -55.00  -9.47   52
 21  \w   -118.00 -93.00   0.50    0.05    --  -76.19 -22.00 -39.59   50
 22  \w   -115.00 -89.00   0.50    0.05    --  -71.12 -25.00 -15.95   52
 23  \w   -114.00 -88.00   0.50    0.05    --  -71.12 -51.00  38.08   52
 24  \w    -70.00 -44.00   0.50    0.05    --  -28.00 -47.00  29.03   52
 25  \w   -116.00 -86.00   0.50    0.05    --  -71.12 -52.00 148.89   60
 26  \w    -45.00 -20.00   0.50    0.05    --  -64.37 125.00   0.00   50
 27  \w    -90.00 -58.00   0.50    0.05    --  -64.37 125.00   0.00   64
 28  \w    -86.00 -26.00   0.50    0.05    --  -70.60 125.00  30.00  120
 29  \w    -27.50 -20.00   0.50    0.05    --  -64.37 125.00  60.00   15
;
_diffrn_measurement_device 'four-circle diffractometer'
_diffrn_measurement_device_type 'XtaLAB Synergy R, DW system, HyPix-Arc 150'
_diffrn_measurement_method '\w scans'
_diffrn_orient_matrix_type 'CrysAlisPro convention (1999,Acta A55,543-557)'
_diffrn_orient_matrix_UB_11 -0.0736254000
_diffrn_orient_matrix_UB_12 -0.0076959000
_diffrn_orient_matrix_UB_13 -0.1109264000
_diffrn_orient_matrix_UB_21 -0.0644988000
_diffrn_orient_matrix_UB_22 -0.0463440000
_diffrn_orient_matrix_UB_23 0.0876040000
_diffrn_orient_matrix_UB_31 -0.0258595000
_diffrn_orient_matrix_UB_32 0.1368789000
_diffrn_orient_matrix_UB_33 0.0233396000
_diffrn_radiation_monochromator mirror
_diffrn_radiation_probe x-ray
_diffrn_radiation_type 'Cu K\a'
_diffrn_radiation_wavelength 1.54184
_diffrn_reflns_av_R_equivalents 0.0653
_diffrn_reflns_av_unetI/netI 0.0427
_diffrn_reflns_Laue_measured_fraction_full 0.992
_diffrn_reflns_Laue_measured_fraction_max 0.947
_diffrn_reflns_limit_h_max 18
_diffrn_reflns_limit_h_min -18
_diffrn_reflns_limit_k_max 12
_diffrn_reflns_limit_k_min -11
_diffrn_reflns_limit_l_max 12
_diffrn_reflns_limit_l_min -13
_diffrn_reflns_number 12289
_diffrn_reflns_point_group_measured_fraction_full 0.992
_diffrn_reflns_point_group_measured_fraction_max 0.947
_diffrn_reflns_theta_full 67.684
_diffrn_reflns_theta_max 74.155
_diffrn_reflns_theta_min 2.903
_diffrn_source 'Rotating-anode X-ray tube'
_diffrn_source_type 'Rigaku (Cu) X-ray Source'
_exptl_absorpt_coefficient_mu 21.362
_exptl_absorpt_correction_T_max 1.00000
_exptl_absorpt_correction_T_min 0.08554
_exptl_absorpt_correction_type multi-scan
_exptl_absorpt_process_details
;
CrysAlisPro 1.171.43.128a (Rigaku Oxford Diffraction, 2024)
Empirical absorption correction using spherical harmonics,
implemented in SCALE3 ABSPACK scaling algorithm.
;
_exptl_crystal_colour 'clear light colourless'
_exptl_crystal_colour_lustre clear
_exptl_crystal_colour_modifier light
_exptl_crystal_colour_primary colourless
_exptl_crystal_density_diffrn 2.183
_exptl_crystal_description block
_exptl_crystal_F_000 1128
_exptl_crystal_size_max 0.3
_exptl_crystal_size_mid 0.2
_exptl_crystal_size_min 0.1
_refine_diff_density_max 1.731
_refine_diff_density_min -1.758
_refine_diff_density_rms 0.232
_refine_ls_extinction_method none
_refine_ls_goodness_of_fit_ref 1.140
_refine_ls_hydrogen_treatment constr
_refine_ls_matrix_type full
_refine_ls_number_parameters 248
_refine_ls_number_reflns 3382
_refine_ls_number_restraints 20
_refine_ls_restrained_S_all 1.140
_refine_ls_R_factor_all 0.0600
_refine_ls_R_factor_gt 0.0553
_refine_ls_shift/su_max 0.000
_refine_ls_shift/su_mean 0.000
_refine_ls_structure_factor_coef Fsqd
_refine_ls_weighting_details 'w=1/[\s^2^(Fo^2^)+(0.1190P)^2^] where P=(Fo^2^+2Fc^2^)/3'
_refine_ls_weighting_scheme calc
_refine_ls_wR_factor_gt 0.1697
_refine_ls_wR_factor_ref 0.1750
_reflns_Friedel_coverage 0.000
_reflns_number_gt 2848
_reflns_number_total 3382
_reflns_threshold_expression 'I > 2\s(I)'
_cod_data_source_file d4dt03416c2.cif
_cod_data_source_block lys-240413-1-r1-300k_auto
_cod_depositor_comments 'Adding full bibliography for 7718017--7718027.cif.'
_cod_database_code 7718025
_shelx_shelxl_version_number 2018/3
_chemical_oxdiff_formula 'C Cl O Cs H F N'
_shelx_space_group_comment
;
The symmetry employed for this shelxl refinement is uniquely defined
by the following loop, which should always be used as a source of
symmetry information in preference to the above space-group names.
They are only intended as comments.
;
_shelx_estimated_absorpt_t_max 0.224
_shelx_estimated_absorpt_t_min 0.060
_olex2_refinement_description
;
1. Fixed Uiso
 At 1.2 times of:
  All C(H,H) groups, All N(H) groups
2. Restrained distances
 Cs2-O8 \\sim Cs2-O9
 with sigma of 0.02
 Cl2-O8 \\sim Cl2-O9
 with sigma of 0.02
 Cs2-O9 \\sim Cs2-O8
 with sigma of 0.02
3. Rigid bond restraints
 O5
 with sigma for 1-2 distances of 0.01 and sigma for 1-3 distances of 0.01
 O8
 with sigma for 1-2 distances of 0.01 and sigma for 1-3 distances of 0.01
4. Uiso/Uaniso restraints and constraints
Uanis(O5) \\sim Ueq: with sigma of 0.1 and sigma for terminal atoms of 0.2
Uanis(O8) \\sim Ueq: with sigma of 0.1 and sigma for terminal atoms of 0.2
Uanis(O8) \\sim Ueq, Uanis(O9) \\sim Ueq: with sigma of 0.01 and sigma for
terminal atoms of 0.02
5. Others
 Sof(O9)=1-FVAR(1)
 Sof(O8)=FVAR(1)
6.a Ternary CH refined with riding coordinates:
 N1(H1)
6.b Secondary CH2 refined with riding coordinates:
 C2(H2A,H2B), C1(H1A,H1B), C6(H6A,H6B), C5(H5A,H5B), C4(H4A,H4B), C3(H3A,H3B),
 C7(H7A,H7B)
;
_olex2_submission_special_instructions 'No special instructions were received'
_oxdiff_exptl_absorpt_empirical_details
;
Empirical correction (ABSPACK) includes:
- Absorption correction using spherical harmonics
- Frame scaling
;
_oxdiff_exptl_absorpt_empirical_full_max 8.581
_oxdiff_exptl_absorpt_empirical_full_min 0.298

loop_
_space_group_symop_operation_xyz
'x, y, z'
'-x, y+1/2, -z+1/2'
'-x, -y, -z'
'x, -y-1/2, z-1/2'

loop_
_atom_site_label
_atom_site_type_symbol
_atom_site_fract_x
_atom_site_fract_y
_atom_site_fract_z
_atom_site_U_iso_or_equiv
_atom_site_adp_type
_atom_site_occupancy
_atom_site_site_symmetry_order
_atom_site_calc_flag
_atom_site_refinement_flags_posn
_atom_site_refinement_flags_adp
_atom_site_refinement_flags_occupancy
_atom_site_disorder_assembly
_atom_site_disorder_group
Cs1 Cs 0.500000 0.500000 0.500000 0.0318(2) Uani 1 2 d S . P A .
Cs2 Cs 0.000000 0.500000 0.500000 0.0360(2) Uani 1 2 d DS . P A .
Cl1 Cl 0.50234(6) 0.21359(8) 0.71211(9) 0.0322(3) Uani 1 1 d . . . . .
Cl2 Cl 0.24979(6) 0.54558(11) 0.47579(11) 0.0388(3) Uani 1 1 d D . . . .
Cl3 Cl 0.00065(6) 0.71290(9) 0.21552(10) 0.0336(3) Uani 1 1 d . . . . .
F1 F 0.2684(2) 0.3288(2) -0.2204(3) 0.0618(8) Uani 1 1 d . . . . .
O12 O 0.0077(2) 0.5791(3) 0.1999(3) 0.0554(9) Uani 1 1 d . . . . .
O1 O 0.4286(2) 0.1563(3) 0.7592(3) 0.0512(8) Uani 1 1 d . . . . .
O2 O 0.5810(2) 0.1503(3) 0.7610(4) 0.0636(10) Uani 1 1 d . . . . .
N2 N 0.27621(19) 0.4610(2) -0.0509(3) 0.0250(6) Uani 1 1 d . . . . .
N1 N 0.1960(2) 0.5555(3) 0.1131(3) 0.0335(8) Uani 1 1 d . . . . .
H1 H 0.164559 0.592909 0.176984 0.040 Uiso 1 1 calc R U . . .
O6 O 0.3083(3) 0.6457(3) 0.4492(4) 0.0730(12) Uani 1 1 d . . . . .
O4 O 0.4906(2) 0.2054(3) 0.5786(3) 0.0559(9) Uani 1 1 d . . . . .
O3 O 0.5081(2) 0.3423(3) 0.7483(3) 0.0507(8) Uani 1 1 d . . . . .
O13 O -0.0823(2) 0.2699(3) 0.3052(4) 0.0570(9) Uani 1 1 d . . . . .
O10 O -0.0683(2) 0.7387(3) 0.6282(4) 0.0722(12) Uani 1 1 d . . . . .
O11 O -0.0168(3) 0.7406(3) 0.3375(3) 0.0634(10) Uani 1 1 d . . . . .
O7 O 0.2181(3) 0.5743(5) 0.5887(4) 0.0846(14) Uani 1 1 d . . . . .
C2 C 0.3363(2) 0.5487(3) 0.0293(4) 0.0347(9) Uani 1 1 d . . . . .
H2A H 0.352961 0.618375 -0.020221 0.042 Uiso 1 1 calc R U . . .
H2B H 0.389321 0.504463 0.063517 0.042 Uiso 1 1 calc R U . . .
C1 C 0.3261(3) 0.4044(5) -0.1480(5) 0.0504(12) Uani 1 1 d . . . . .
H1A H 0.348000 0.469855 -0.197921 0.061 Uiso 1 1 calc R U . . .
H1B H 0.375574 0.355702 -0.108754 0.061 Uiso 1 1 calc R U . . .
C6 C 0.2455(2) 0.3600(3) 0.0295(4) 0.0342(9) Uani 1 1 d . . . . .
H6A H 0.295850 0.317429 0.074524 0.041 Uiso 1 1 calc R U . . .
H6B H 0.211099 0.298601 -0.022044 0.041 Uiso 1 1 calc R U . . .
C5 C 0.1552(3) 0.6005(4) -0.0132(4) 0.0493(12) Uani 1 1 d . . . . .
H5A H 0.092742 0.582374 -0.024933 0.059 Uiso 1 1 calc R U . . .
H5B H 0.162786 0.690668 -0.019664 0.059 Uiso 1 1 calc R U . . .
O8 O 0.1757(4) 0.567(2) 0.3794(8) 0.055(4) Uani 0.61(5) 1 d D U P A 1
C4 C 0.1987(3) 0.5350(4) -0.1112(4) 0.0389(9) Uani 1 1 d . . . . .
H4A H 0.217942 0.596416 -0.167828 0.047 Uiso 1 1 calc R U . . .
H4B H 0.157038 0.479060 -0.158616 0.047 Uiso 1 1 calc R U . . .
C3 C 0.2894(3) 0.5971(4) 0.1333(4) 0.0387(9) Uani 1 1 d . . . . .
H3A H 0.317798 0.565297 0.212351 0.046 Uiso 1 1 calc R U . . .
H3B H 0.292121 0.688159 0.135670 0.046 Uiso 1 1 calc R U . . .
C7 C 0.1905(4) 0.4172(4) 0.1202(5) 0.0569(14) Uani 1 1 d . . . . .
H7A H 0.129841 0.390535 0.100179 0.068 Uiso 1 1 calc R U . . .
H7B H 0.211678 0.389319 0.203989 0.068 Uiso 1 1 calc R U . . .
O5 O 0.7047(3) 0.5671(3) 0.5255(7) 0.123(2) Uani 1 1 d . U . . .
O9 O 0.1821(10) 0.511(4) 0.3795(15) 0.065(5) Uani 0.39(5) 1 d D U P A 2

loop_
_atom_site_aniso_label
_atom_site_aniso_U_11
_atom_site_aniso_U_22
_atom_site_aniso_U_33
_atom_site_aniso_U_23
_atom_site_aniso_U_13
_atom_site_aniso_U_12
Cs1 0.0328(3) 0.0302(3) 0.0313(3) 0.00164(11) 0.0002(2) 0.00112(11)
Cs2 0.0430(4) 0.0300(3) 0.0366(4) 0.00108(12) 0.0112(3) 0.00086(11)
Cl1 0.0327(6) 0.0288(5) 0.0342(6) 0.0020(4) 0.0006(5) 0.0002(3)
Cl2 0.0339(6) 0.0439(6) 0.0394(6) -0.0062(5) 0.0081(4) 0.0041(3)
Cl3 0.0301(5) 0.0341(5) 0.0364(6) 0.0047(4) 0.0034(5) -0.0013(3)
F1 0.081(2) 0.0552(14) 0.0496(16) -0.0258(13) 0.0116(16) 0.0027(14)
O12 0.065(2) 0.0387(15) 0.063(2) -0.0085(15) 0.0102(18) -0.0063(14)
O1 0.0450(18) 0.0532(17) 0.056(2) 0.0089(15) 0.0082(16) -0.0096(13)
O2 0.0427(18) 0.0558(18) 0.087(3) 0.0071(18) -0.0093(19) 0.0117(15)
N2 0.0260(15) 0.0215(13) 0.0274(17) -0.0022(11) 0.0035(13) 0.0003(11)
N1 0.0308(17) 0.0354(16) 0.035(2) -0.0069(13) 0.0063(15) 0.0016(12)
O6 0.074(2) 0.0438(18) 0.104(4) -0.0004(19) 0.022(2) -0.0103(16)
O4 0.070(2) 0.0598(18) 0.0373(18) -0.0057(15) 0.0063(17) -0.0106(16)
O3 0.071(2) 0.0306(14) 0.052(2) -0.0033(12) 0.0136(17) -0.0007(13)
O13 0.0407(17) 0.0554(18) 0.076(3) 0.0013(17) 0.0137(17) 0.0112(14)
O10 0.056(2) 0.074(2) 0.078(3) -0.034(2) -0.020(2) 0.0115(18)
O11 0.090(3) 0.0511(18) 0.055(2) 0.0062(16) 0.034(2) 0.0193(18)
O7 0.076(3) 0.135(4) 0.046(2) -0.007(3) 0.019(2) -0.001(3)
C2 0.0265(19) 0.0318(19) 0.046(3) -0.0008(16) 0.0064(18) -0.0067(14)
C1 0.049(3) 0.061(3) 0.046(3) -0.012(2) 0.021(2) 0.006(2)
C6 0.044(2) 0.0188(16) 0.039(2) 0.0007(15) 0.0048(18) -0.0035(13)
C5 0.041(2) 0.057(3) 0.046(3) -0.010(2) -0.010(2) 0.020(2)
O8 0.048(4) 0.075(8) 0.041(4) -0.002(4) 0.001(3) 0.006(3)
C4 0.040(2) 0.043(2) 0.032(2) 0.0080(18) -0.002(2) 0.0080(18)
C3 0.037(2) 0.044(2) 0.034(2) -0.0098(18) 0.0015(19) -0.0077(17)
C7 0.081(4) 0.040(2) 0.056(3) -0.002(2) 0.035(3) -0.021(2)
O5 0.081(3) 0.0348(19) 0.268(8) 0.016(3) 0.073(4) 0.0151(19)
O9 0.061(7) 0.078(11) 0.057(7) -0.020(6) 0.007(5) -0.015(5)

loop_
_atom_type_symbol
_atom_type_description
_atom_type_scat_dispersion_real
_atom_type_scat_dispersion_imag
_atom_type_scat_source
C C 0.0181 0.0091 'International Tables Vol C Tables 4.2.6.8 and 6.1.1.4'
H H 0.0000 0.0000 'International Tables Vol C Tables 4.2.6.8 and 6.1.1.4'
Cl Cl 0.3639 0.7018 'International Tables Vol C Tables 4.2.6.8 and 6.1.1.4'
Cs Cs -0.7457 7.9052 'International Tables Vol C Tables 4.2.6.8 and 6.1.1.4'
F F 0.0727 0.0534 'International Tables Vol C Tables 4.2.6.8 and 6.1.1.4'
N N 0.0311 0.0180 'International Tables Vol C Tables 4.2.6.8 and 6.1.1.4'
O O 0.0492 0.0322 'International Tables Vol C Tables 4.2.6.8 and 6.1.1.4'

loop_
_geom_angle_atom_site_label_1
_geom_angle_atom_site_label_2
_geom_angle_atom_site_label_3
_geom_angle
_geom_angle_site_symmetry_1
_geom_angle_site_symmetry_3
_geom_angle_publ_flag
O1 Cs1 O1 180.00(11) 2_656 4_565 ?
O1 Cs1 O2 138.61(8) 2_656 4_565 ?
O1 Cs1 O2 41.39(8) 4_565 4_565 ?
O1 Cs1 O2 41.39(8) 2_656 2_656 ?
O1 Cs1 O2 138.61(8) 4_565 2_656 ?
O1 Cs1 O6 95.41(9) 2_656 . ?
O1 Cs1 O6 84.59(9) 4_565 . ?
O1 Cs1 O6 84.59(9) 2_656 3_666 ?
O1 Cs1 O6 95.41(9) 4_565 3_666 ?
O1 Cs1 O4 108.20(8) 4_565 3_666 ?
O1 Cs1 O4 71.80(8) 2_656 3_666 ?
O1 Cs1 O4 71.80(8) 4_565 . ?
O1 Cs1 O4 108.20(8) 2_656 . ?
O1 Cs1 O5 65.33(13) 2_656 . ?
O1 Cs1 O5 65.33(13) 4_565 3_666 ?
O1 Cs1 O5 114.67(13) 4_565 . ?
O1 Cs1 O5 114.67(13) 2_656 3_666 ?
O2 Cs1 O2 180.0 4_565 2_656 ?
O6 Cs1 O2 119.89(10) 3_666 2_656 ?
O6 Cs1 O2 60.11(10) . 2_656 ?
O6 Cs1 O2 60.11(10) 3_666 4_565 ?
O6 Cs1 O2 119.89(10) . 4_565 ?
O6 Cs1 O6 180.0 . 3_666 ?
O4 Cs1 O2 77.37(9) 3_666 2_656 ?
O4 Cs1 O2 77.37(9) . 4_565 ?
O4 Cs1 O2 102.63(9) . 2_656 ?
O4 Cs1 O2 102.63(9) 3_666 4_565 ?
O4 Cs1 O6 64.83(9) 3_666 . ?
O4 Cs1 O6 115.17(9) 3_666 3_666 ?
O4 Cs1 O6 64.83(9) . 3_666 ?
O4 Cs1 O6 115.17(9) . . ?
O4 Cs1 O4 180.00(13) . 3_666 ?
O3 Cs1 O1 113.18(8) . 4_565 ?
O3 Cs1 O1 66.82(8) 3_666 4_565 ?
O3 Cs1 O1 113.18(8) 3_666 2_656 ?
O3 Cs1 O1 66.82(8) . 2_656 ?
O3 Cs1 O2 114.86(8) . 4_565 ?
O3 Cs1 O2 114.86(8) 3_666 2_656 ?
O3 Cs1 O2 65.14(8) 3_666 4_565 ?
O3 Cs1 O2 65.14(8) . 2_656 ?
O3 Cs1 O6 108.92(10) 3_666 3_666 ?
O3 Cs1 O6 71.08(10) . 3_666 ?
O3 Cs1 O6 71.08(10) 3_666 . ?
O3 Cs1 O6 108.92(10) . . ?
O3 Cs1 O4 42.62(8) . . ?
O3 Cs1 O4 137.38(8) . 3_666 ?
O3 Cs1 O4 42.62(8) 3_666 3_666 ?
O3 Cs1 O4 137.38(8) 3_666 . ?
O3 Cs1 O3 180.0 . 3_666 ?
O3 Cs1 O5 83.25(13) . 3_666 ?
O3 Cs1 O5 96.75(13) 3_666 3_666 ?
O3 Cs1 O5 83.25(13) 3_666 . ?
O3 Cs1 O5 96.76(13) . . ?
O5 Cs1 O2 73.62(12) 3_666 2_656 ?
O5 Cs1 O2 73.62(12) . 4_565 ?
O5 Cs1 O2 106.38(12) 3_666 4_565 ?
O5 Cs1 O2 106.38(12) . 2_656 ?
O5 Cs1 O6 41.23(8) 3_666 . ?
O5 Cs1 O6 41.23(8) . 3_666 ?
O5 Cs1 O6 138.77(8) 3_666 3_666 ?
O5 Cs1 O6 138.77(8) . . ?
O5 Cs1 O4 74.37(9) 3_666 . ?
O5 Cs1 O4 105.63(9) 3_666 3_666 ?
O5 Cs1 O4 74.37(9) . 3_666 ?
O5 Cs1 O4 105.63(9) . . ?
O5 Cs1 O5 180.0 3_666 . ?
O12 Cs2 O12 180.0 3_566 . ?
O13 Cs2 O12 68.59(8) . . ?
O13 Cs2 O12 111.41(8) . 3_566 ?
O13 Cs2 O12 111.41(8) 3_566 . ?
O13 Cs2 O12 68.59(8) 3_566 3_566 ?
O13 Cs2 O13 180.0 . 3_566 ?
O10 Cs2 O12 106.33(10) . . ?
O10 Cs2 O12 73.67(10) 3_566 . ?
O10 Cs2 O12 106.33(10) 3_566 3_566 ?
O10 Cs2 O12 73.67(10) . 3_566 ?
O10 Cs2 O13 138.23(8) 3_566 3_566 ?
O10 Cs2 O13 41.77(8) . 3_566 ?
O10 Cs2 O13 41.77(8) 3_566 . ?
O10 Cs2 O13 138.23(8) . . ?
O10 Cs2 O10 180.0 3_566 . ?
O10 Cs2 O8 110.3(4) 3_566 3_566 ?
O10 Cs2 O8 110.3(4) . . ?
O10 Cs2 O8 69.7(4) . 3_566 ?
O10 Cs2 O8 69.7(4) 3_566 . ?
O10 Cs2 O9 120.4(6) 3_566 3_566 ?
O10 Cs2 O9 120.4(6) . . ?
O10 Cs2 O9 59.6(6) . 3_566 ?
O10 Cs2 O9 59.6(6) 3_566 . ?
O11 Cs2 O12 137.96(8) . 3_566 ?
O11 Cs2 O12 137.96(8) 3_566 . ?
O11 Cs2 O12 42.04(8) . . ?
O11 Cs2 O12 42.04(8) 3_566 3_566 ?
O11 Cs2 O13 75.67(9) . 3_566 ?
O11 Cs2 O13 75.67(9) 3_566 . ?
O11 Cs2 O13 104.33(9) . . ?
O11 Cs2 O13 104.33(9) 3_566 3_566 ?
O11 Cs2 O10 115.06(11) . 3_566 ?
O11 Cs2 O10 64.94(11) 3_566 3_566 ?
O11 Cs2 O10 115.06(11) 3_566 . ?
O11 Cs2 O10 64.94(11) . . ?
O11 Cs2 O11 180.0 . 3_566 ?
O11 Cs2 O8 66.4(3) . . ?
O11 Cs2 O8 113.6(3) 3_566 . ?
O11 Cs2 O8 113.6(3) . 3_566 ?
O11 Cs2 O8 66.4(3) 3_566 3_566 ?
O11 Cs2 O9 75.7(7) 3_566 3_566 ?
O11 Cs2 O9 75.7(7) . . ?
O11 Cs2 O9 104.3(7) 3_566 . ?
O11 Cs2 O9 104.3(7) . 3_566 ?
O8 Cs2 O12 54.36(14) . . ?
O8 Cs2 O12 125.64(14) 3_566 . ?
O8 Cs2 O12 125.64(14) . 3_566 ?
O8 Cs2 O12 54.36(14) 3_566 3_566 ?
O8 Cs2 O13 99.8(4) . . ?
O8 Cs2 O13 80.2(4) 3_566 . ?
O8 Cs2 O13 99.8(4) 3_566 3_566 ?
O8 Cs2 O13 80.2(4) . 3_566 ?
O8 Cs2 O8 180.0(3) 3_566 . ?
O8 Cs2 O9 169.3(4) . 3_566 ?
O8 Cs2 O9 10.7(4) 3_566 3_566 ?
O9 Cs2 O12 57.4(5) . . ?
O9 Cs2 O12 122.6(5) 3_566 . ?
O9 Cs2 O13 87.4(4) 3_566 . ?
O9 Cs2 O13 92.6(4) . . ?
O9 Cs2 O9 180.0 3_566 . ?
Cs1 Cl1 Cs1 162.96(3) . 2_646 ?
O1 Cl1 Cs1 127.42(13) . . ?
O1 Cl1 Cs1 51.09(13) . 2_646 ?
O2 Cl1 Cs1 122.84(15) . . ?
O2 Cl1 Cs1 61.27(16) . 2_646 ?
O2 Cl1 O1 109.7(2) . . ?
O2 Cl1 O4 109.5(2) . . ?
O2 Cl1 O3 109.5(2) . . ?
O4 Cl1 Cs1 56.74(13) . . ?
O4 Cl1 Cs1 139.83(13) . 2_646 ?
O4 Cl1 O1 109.4(2) . . ?
O3 Cl1 Cs1 110.48(14) . 2_646 ?
O3 Cl1 Cs1 52.64(14) . . ?
O3 Cl1 O1 109.4(2) . . ?
O3 Cl1 O4 109.31(19) . . ?
Cs1 Cl2 Cs2 163.68(4) . . ?
O6 Cl2 Cs1 57.72(16) . . ?
O6 Cl2 Cs2 138.16(17) . . ?
O6 Cl2 O8 100.9(7) . . ?
O7 Cl2 Cs1 115.1(2) . . ?
O7 Cl2 Cs2 60.89(19) . . ?
O7 Cl2 O6 108.0(3) . . ?
O7 Cl2 O8 105.2(5) . . ?
O7 Cl2 O9 113.1(6) . . ?
O8 Cl2 Cs1 138.3(4) . . ?
O8 Cl2 Cs2 52.2(3) . . ?
O5 Cl2 Cs1 52.6(2) 3_666 . ?
O5 Cl2 Cs2 113.1(2) 3_666 . ?
O5 Cl2 O6 107.9(2) 3_666 . ?
O5 Cl2 O7 115.3(4) 3_666 . ?
O5 Cl2 O8 118.1(10) 3_666 . ?
O5 Cl2 O9 95.0(16) 3_666 . ?
O9 Cl2 Cs1 130.1(8) . . ?
O9 Cl2 Cs2 52.3(5) . . ?
O9 Cl2 O6 117.2(13) . . ?
Cs2 Cl3 Cs2 163.68(3) . 2 ?
O12 Cl3 Cs2 135.10(16) . 2 ?
O12 Cl3 Cs2 61.17(15) . . ?
O13 Cl3 Cs2 118.13(15) 2 . ?
O13 Cl3 Cs2 60.09(14) 2 2 ?
O13 Cl3 O12 108.6(2) 2 . ?
O10 Cl3 Cs2 132.13(17) 4_575 . ?
O10 Cl3 Cs2 50.56(15) 4_575 2 ?
O10 Cl3 O12 110.0(2) 4_575 . ?
O10 Cl3 O13 109.3(2) 4_575 2 ?
O11 Cl3 Cs2 114.66(14) . 2 ?
O11 Cl3 Cs2 49.37(13) . . ?
O11 Cl3 O12 110.0(2) . . ?
O11 Cl3 O13 109.6(2) . 2 ?
O11 Cl3 O10 109.3(3) . 4_575 ?
Cl3 O12 Cs2 96.92(17) . . ?
Cl1 O1 Cs1 108.21(16) . 2_646 ?
Cl1 O2 Cs1 97.33(18) . 2_646 ?
C2 N2 C1 108.8(3) . . ?
C6 N2 C2 108.9(3) . . ?
C6 N2 C1 110.3(3) . . ?
C6 N2 C4 109.7(3) . . ?
C4 N2 C2 108.5(3) . . ?
C4 N2 C1 110.7(3) . . ?
C5 N1 H1 109.3 . . ?
C3 N1 H1 109.3 . . ?
C3 N1 C5 108.4(3) . . ?
C7 N1 H1 109.3 . . ?
C7 N1 C5 110.2(3) . . ?
C7 N1 C3 110.4(3) . . ?
Cl2 O6 Cs1 100.58(17) . . ?
Cl1 O4 Cs1 101.60(15) . . ?
Cl1 O3 Cs1 106.38(16) . . ?
Cl3 O13 Cs2 98.21(16) 2_545 . ?
Cl3 O10 Cs2 109.00(18) 4_576 . ?
Cl3 O11 Cs2 110.36(16) . . ?
Cl2 O7 Cs2 98.2(2) . . ?
N2 C2 H2A 109.9 . . ?
N2 C2 H2B 109.9 . . ?
N2 C2 C3 109.1(3) . . ?
H2A C2 H2B 108.3 . . ?
C3 C2 H2A 109.9 . . ?
C3 C2 H2B 109.9 . . ?
F1 C1 N2 106.6(3) . . ?
F1 C1 H1A 110.4 . . ?
F1 C1 H1B 110.4 . . ?
N2 C1 H1A 110.4 . . ?
N2 C1 H1B 110.4 . . ?
H1A C1 H1B 108.6 . . ?
N2 C6 H6A 109.7 . . ?
N2 C6 H6B 109.7 . . ?
N2 C6 C7 109.7(3) . . ?
H6A C6 H6B 108.2 . . ?
C7 C6 H6A 109.7 . . ?
C7 C6 H6B 109.7 . . ?
N1 C5 H5A 109.9 . . ?
N1 C5 H5B 109.9 . . ?
H5A C5 H5B 108.3 . . ?
C4 C5 N1 109.0(3) . . ?
C4 C5 H5A 109.9 . . ?
C4 C5 H5B 109.9 . . ?
Cl2 O8 Cs2 106.9(4) . . ?
N2 C4 H4A 109.7 . . ?
N2 C4 H4B 109.7 . . ?
C5 C4 N2 109.7(3) . . ?
C5 C4 H4A 109.7 . . ?
C5 C4 H4B 109.7 . . ?
H4A C4 H4B 108.2 . . ?
N1 C3 C2 109.6(3) . . ?
N1 C3 H3A 109.8 . . ?
N1 C3 H3B 109.8 . . ?
C2 C3 H3A 109.8 . . ?
C2 C3 H3B 109.8 . . ?
H3A C3 H3B 108.2 . . ?
N1 C7 C6 109.1(3) . . ?
N1 C7 H7A 109.9 . . ?
N1 C7 H7B 109.9 . . ?
C6 C7 H7A 109.9 . . ?
C6 C7 H7B 109.9 . . ?
H7A C7 H7B 108.3 . . ?
Cl2 O5 Cs1 107.2(2) 3_666 . ?
Cl2 O9 Cs2 107.4(6) . . ?

loop_
_geom_bond_atom_site_label_1
_geom_bond_atom_site_label_2
_geom_bond_distance
_geom_bond_site_symmetry_2
_geom_bond_publ_flag
Cs1 O1 3.167(3) 2_656 ?
Cs1 O1 3.167(3) 4_565 ?
Cs1 O2 3.418(4) 2_656 ?
Cs1 O2 3.418(4) 4_565 ?
Cs1 O6 3.309(4) . ?
Cs1 O6 3.309(4) 3_666 ?
Cs1 O4 3.258(3) . ?
Cs1 O4 3.258(3) 3_666 ?
Cs1 O3 3.162(3) . ?
Cs1 O3 3.162(3) 3_666 ?
Cs1 O5 3.201(5) 3_666 ?
Cs1 O5 3.201(5) . ?
Cs2 O12 3.379(4) 3_566 ?
Cs2 O12 3.380(4) . ?
Cs2 O13 3.369(4) 3_566 ?
Cs2 O13 3.369(4) . ?
Cs2 O10 3.142(3) . ?
Cs2 O10 3.142(3) 3_566 ?
Cs2 O11 3.100(3) . ?
Cs2 O11 3.100(3) 3_566 ?
Cs2 O8 3.230(8) 3_566 ?
Cs2 O8 3.230(8) . ?
Cs2 O9 3.243(12) . ?
Cs2 O9 3.243(12) 3_566 ?
Cl1 O1 1.439(3) . ?
Cl1 O2 1.423(3) . ?
Cl1 O4 1.438(3) . ?
Cl1 O3 1.424(3) . ?
Cl2 O6 1.447(4) . ?
Cl2 O7 1.411(4) . ?
Cl2 O8 1.457(7) . ?
Cl2 O5 1.389(4) 3_666 ?
Cl2 O9 1.422(11) . ?
Cl3 O12 1.440(3) . ?
Cl3 O13 1.437(3) 2 ?
Cl3 O10 1.420(3) 4_575 ?
Cl3 O11 1.415(4) . ?
F1 C1 1.365(6) . ?
N2 C2 1.506(4) . ?
N2 C1 1.508(5) . ?
N2 C6 1.499(5) . ?
N2 C4 1.503(5) . ?
N1 H1 0.9800 . ?
N1 C5 1.507(5) . ?
N1 C3 1.489(5) . ?
N1 C7 1.477(6) . ?
C2 H2A 0.9700 . ?
C2 H2B 0.9700 . ?
C2 C3 1.508(6) . ?
C1 H1A 0.9700 . ?
C1 H1B 0.9700 . ?
C6 H6A 0.9700 . ?
C6 H6B 0.9700 . ?
C6 C7 1.509(6) . ?
C5 H5A 0.9700 . ?
C5 H5B 0.9700 . ?
C5 C4 1.499(6) . ?
C4 H4A 0.9700 . ?
C4 H4B 0.9700 . ?
C3 H3A 0.9700 . ?
C3 H3B 0.9700 . ?
C7 H7A 0.9700 . ?
C7 H7B 0.9700 . ?

loop_
_geom_hbond_atom_site_label_D
_geom_hbond_atom_site_label_H
_geom_hbond_atom_site_label_A
_geom_hbond_distance_DH
_geom_hbond_distance_HA
_geom_hbond_distance_DA
_geom_hbond_angle_DHA
_geom_hbond_site_symmetry_A
_geom_hbond_publ_flag
N1 H1 O12 0.98 2.46 3.167(5) 128.9 . yes
N1 H1 O13 0.98 2.29 3.075(5) 136.2 2 yes
N1 H1 O8 0.98 2.20 2.949(10) 132.5 . yes
N1 H1 O9 0.98 2.35 2.964(19) 120.3 . yes
C2 H2A O6 0.97 2.61 3.380(5) 136.2 4_575 yes
C2 H2A O4 0.97 2.73 3.470(5) 133.9 2_655 yes
C2 H2B O1 0.97 2.73 3.471(5) 133.5 4_565 yes
C1 H1A O2 0.97 2.35 3.294(7) 163.1 2_655 yes
C1 H1B O4 0.97 2.59 3.484(7) 152.9 4_565 yes
C6 H6B O10 0.97 2.42 3.282(5) 147.3 2_545 yes
C4 H4A O7 0.97 2.65 3.334(6) 127.7 1_554 yes
C4 H4B O12 0.97 2.59 3.411(5) 143.1 3_565 yes
C3 H3A O6 0.97 2.73 3.439(6) 130.4 . yes
C3 H3B O2 0.97 2.73 3.449(5) 131.8 3_666 yes
C3 H3B O6 0.97 2.72 3.423(6) 129.6 4_575 yes
C7 H7A O11 0.97 2.52 3.344(6) 143.2 2_545 yes
C7 H7B F1 0.97 2.58 3.275(6) 129.2 4_566 yes
C7 H7B O9 0.97 2.39 3.002(15) 120.2 . yes

loop_
_geom_torsion_atom_site_label_1
_geom_torsion_atom_site_label_2
_geom_torsion_atom_site_label_3
_geom_torsion_atom_site_label_4
_geom_torsion
_geom_torsion_site_symmetry_1
_geom_torsion_site_symmetry_2
_geom_torsion_site_symmetry_3
_geom_torsion_site_symmetry_4
_geom_torsion_publ_flag
Cs1 Cl1 O1 Cs1 -158.37(5) . . . 2_646 ?
Cs1 Cl1 O2 Cs1 160.72(5) . . . 2_646 ?
Cs1 Cl1 O4 Cs1 174.69(10) 2_646 . . . ?
Cs1 Cl1 O3 Cs1 -177.38(5) 2_646 . . . ?
Cs1 Cl2 O7 Cs2 -162.19(5) . . . . ?
Cs1 Cl2 O8 Cs2 162.8(3) . . . . ?
Cs1 Cl2 O9 Cs2 159.21(16) . . . . ?
Cs2 Cl2 O6 Cs1 175.02(12) . . . . ?
Cs2 Cl3 O12 Cs2 178.43(8) 2 . . . ?
Cs2 Cl3 O11 Cs2 -175.96(7) 2 . . . ?
O12 Cl3 O11 Cs2 8.6(3) . . . . ?
O1 Cl1 O2 Cs1 -16.9(2) . . . 2_646 ?
O1 Cl1 O4 Cs1 122.63(15) . . . . ?
O1 Cl1 O3 Cs1 -122.78(17) . . . . ?
O2 Cl1 O1 Cs1 19.1(2) . . . 2_646 ?
O2 Cl1 O4 Cs1 -117.13(17) . . . . ?
O2 Cl1 O3 Cs1 117.0(2) . . . . ?
N2 C2 C3 N1 -7.2(4) . . . . ?
N2 C6 C7 N1 -8.5(5) . . . . ?
N1 C5 C4 N2 -8.0(5) . . . . ?
O6 Cl2 O7 Cs2 135.71(19) . . . . ?
O6 Cl2 O8 Cs2 -144.1(6) . . . . ?
O6 Cl2 O9 Cs2 -131.4(7) . . . . ?
O4 Cl1 O1 Cs1 139.18(17) . . . 2_646 ?
O4 Cl1 O2 Cs1 -136.93(15) . . . 2_646 ?
O4 Cl1 O3 Cs1 -3.0(2) . . . . ?
O3 Cl1 O1 Cs1 -101.08(18) . . . 2_646 ?
O3 Cl1 O2 Cs1 103.24(17) . . . 2_646 ?
O3 Cl1 O4 Cs1 2.8(2) . . . . ?
O13 Cl3 O12 Cs2 112.50(19) 2 . . . ?
O13 Cl3 O11 Cs2 -110.72(19) 2 . . . ?
O10 Cl3 O12 Cs2 -127.9(2) 4_575 . . . ?
O10 Cl3 O11 Cs2 129.47(19) 4_575 . . . ?
O11 Cl3 O12 Cs2 -7.4(2) . . . . ?
O7 Cl2 O6 Cs1 108.9(2) . . . . ?
O7 Cl2 O8 Cs2 -31.9(10) . . . . ?
O7 Cl2 O9 Cs2 -5(2) . . . . ?
C2 N2 C1 F1 -178.3(3) . . . . ?
C2 N2 C6 C7 64.6(4) . . . . ?
C2 N2 C4 C5 -55.3(5) . . . . ?
C1 N2 C2 C3 -175.2(4) . . . . ?
C1 N2 C6 C7 -176.1(3) . . . . ?
C1 N2 C4 C5 -174.6(4) . . . . ?
C6 N2 C2 C3 -54.9(4) . . . . ?
C6 N2 C1 F1 62.3(5) . . . . ?
C6 N2 C4 C5 63.5(4) . . . . ?
C5 N1 C3 C2 -56.4(4) . . . . ?
C5 N1 C7 C6 64.9(5) . . . . ?
O8 Cl2 O6 Cs1 -141.0(8) . . . . ?
O8 Cl2 O7 Cs2 28.5(9) . . . . ?
C4 N2 C2 C3 64.4(4) . . . . ?
C4 N2 C1 F1 -59.2(5) . . . . ?
C4 N2 C6 C7 -54.0(4) . . . . ?
C3 N1 C5 C4 65.6(4) . . . . ?
C3 N1 C7 C6 -54.8(5) . . . . ?
C7 N1 C5 C4 -55.4(5) . . . . ?
C7 N1 C3 C2 64.4(4) . . . . ?
O5 Cl2 O6 Cs1 -16.4(4) 3_666 . . . ?
O5 Cl2 O7 Cs2 -103.5(3) 3_666 . . . ?
O5 Cl2 O8 Cs2 98.5(7) 3_666 . . . ?
O5 Cl2 O9 Cs2 115.5(13) 3_666 . . . ?
O9 Cl2 O6 Cs1 -122.1(14) . . . . ?
O9 Cl2 O7 Cs2 4.3(18) . . . . ?
